data_2104927
loop_
_publ_author_name
'Siegler, Maxime A.'
'Parkin, Sean'
'Angel, Ross J.'
'Brock, Carolyn Pratt'

_publ_section_title
;
 Detailed study of the phase transition in
 [Ni(H~2~O)~6~](NO~3~)~2~&#x00B7;(15-crown-5)&#x00B7;H~2~O and analysis
 in terms of mean-field theory
;
_journal_issue 2
_journal_name_full 'Acta Crystallographica Section B'
_journal_page_first 130
_journal_page_last 143
_journal_paper_doi 10.1107/S010876811100526X
_journal_volume 67
_journal_year 2011
_chemical_formula_moiety 'C10 H20 O5, H12 Ni O6 2+, 2(N O3 1-), H2 O'
_chemical_formula_sum 'C10 H34 N2 Ni O18'
_chemical_formula_weight 529.10
_chemical_name_systematic 'hexaaquanickel(II) nitrate (15-crown-5) monohydrate'
_space_group_IT_number 4
_symmetry_cell_setting monoclinic
_symmetry_Int_Tables_number 4
_symmetry_space_group_name_Hall 'P 2yb'
_symmetry_space_group_name_H-M 'P 1 21 1'
_atom_sites_solution_hydrogens geom
_atom_sites_solution_primary direct
_atom_sites_solution_secondary difmap
_audit_creation_method SHELXL-97
_cell_angle_alpha 90.
_cell_angle_beta 106.09(1)
_cell_angle_gamma 90.
_cell_formula_units_Z 2
_cell_length_a 8.134(2)
_cell_length_b 16.675(4)
_cell_length_c 8.926(2)
_cell_measurement_reflns_used 2774
_cell_measurement_temperature 210(2)
_cell_measurement_theta_max 27.48
_cell_measurement_theta_min 1.00
_cell_volume 1163.2(5)
_computing_cell_refinement 'SCALEPACK (Otwinowski & Minor, 2006)'
_computing_data_collection 'COLLECT (Nonius, 2000)'
_computing_data_reduction 'DENZO-SMN (Otwinowski & Minor, 2006)'
_computing_molecular_graphics 'Mercury (Macrae et al., 2008)'
_computing_publication_material
;
SHELXL-97 (Sheldrick, 2008) and local procedures
;
_computing_structure_refinement 'SHELXL-97 (Sheldrick, 2008)'
_computing_structure_solution 'SHELXS-97 (Sheldrick, 2008)'
_diffrn_ambient_temperature 210(2)
_diffrn_detector_area_resol_mean 18
_diffrn_measured_fraction_theta_full 1.000
_diffrn_measured_fraction_theta_max 1.000
_diffrn_measurement_device_type 'Nonius KappaCCD diffractometer'
_diffrn_measurement_method '\w scans at fixed \c = 55\%'
_diffrn_radiation_monochromator graphite
_diffrn_radiation_source 'fine-focus sealed tube'
_diffrn_radiation_type MoK\a
_diffrn_radiation_wavelength 0.71073
_diffrn_reflns_av_R_equivalents 0.057
_diffrn_reflns_av_sigmaI/netI 0.0641
_diffrn_reflns_limit_h_max 10
_diffrn_reflns_limit_h_min -10
_diffrn_reflns_limit_k_max 21
_diffrn_reflns_limit_k_min -21
_diffrn_reflns_limit_l_max 11
_diffrn_reflns_limit_l_min -11
_diffrn_reflns_number 16769
_diffrn_reflns_theta_full 27.48
_diffrn_reflns_theta_max 27.48
_diffrn_reflns_theta_min 2.37
_diffrn_standards_decay_% <2
_exptl_absorpt_coefficient_mu 0.916
_exptl_absorpt_correction_T_max 0.8748
_exptl_absorpt_correction_T_min 0.7398
_exptl_absorpt_correction_type multi-scan
_exptl_absorpt_process_details 'Scalepack (Otwinowski & Minor, 2006)'
_exptl_crystal_colour 'pale green'
_exptl_crystal_density_diffrn 1.511
_exptl_crystal_density_method 'not measured'
_exptl_crystal_description parallelepiped
_exptl_crystal_F_000 560
_exptl_crystal_size_max 0.35
_exptl_crystal_size_mid 0.15
_exptl_crystal_size_min 0.15
_refine_diff_density_max 0.915
_refine_diff_density_min -0.339
_refine_diff_density_rms 0.066
_refine_ls_abs_structure_details 'Flack H D (1983), Acta Cryst. A39, 876-881'
_refine_ls_abs_structure_Flack 0.089(12)
_refine_ls_extinction_coef 0.0027(9)
_refine_ls_extinction_expression Fc^*^=kFc[1+0.001xFc^2^\l^3^/sin(2\q)]^-1/4^
_refine_ls_extinction_method SHELXL
_refine_ls_goodness_of_fit_ref 1.028
_refine_ls_hydrogen_treatment mixed
_refine_ls_matrix_type full
_refine_ls_number_parameters 327
_refine_ls_number_reflns 5345
_refine_ls_number_restraints 24
_refine_ls_restrained_S_all 1.026
_refine_ls_R_factor_all 0.0717
_refine_ls_R_factor_gt 0.0419
_refine_ls_shift/su_max 0.000
_refine_ls_shift/su_mean 0.000
_refine_ls_structure_factor_coef Fsqd
_refine_ls_weighting_details 'calc w=1/[\s^2^(Fo^2^)+(0.0392P)^2^+0.2967P] where P=(Fo^2^+2Fc^2^)/3'
_refine_ls_weighting_scheme calc
_refine_ls_wR_factor_gt 0.0826
_refine_ls_wR_factor_ref 0.0928
_reflns_number_gt 4025
_reflns_number_total 5345
_reflns_threshold_expression >2sigma(I)
_cod_data_source_file hw5014.cif
_cod_data_source_block 210K_H
_cod_original_sg_symbol_H-M 'P 21'
_cod_database_code 2104927

loop_
_symmetry_equiv_pos_as_xyz
'x, y, z'
'-x, y+1/2, -z'

loop_
_atom_site_label
_atom_site_type_symbol
_atom_site_fract_x
_atom_site_fract_y
_atom_site_fract_z
_atom_site_U_iso_or_equiv
_atom_site_adp_type
_atom_site_occupancy
_atom_site_symmetry_multiplicity
_atom_site_calc_flag
_atom_site_refinement_flags
_atom_site_disorder_assembly
_atom_site_disorder_group
C1 C 0.0647(7) 0.2161(4) 0.0506(6) 0.0775(18) Uani 1 1 d . . .
H1A H -0.0208 0.1828 -0.0218 0.093 Uiso 1 1 calc R . .
H1B H 0.1781 0.2009 0.0421 0.093 Uiso 1 1 calc R . .
C2 C 0.0326(5) 0.3010(5) 0.0101(4) 0.0697(14) Uani 1 1 d . . .
H2A H 0.0002 0.3074 -0.1035 0.084 Uiso 1 1 calc R . .
H2B H -0.0620 0.3206 0.0484 0.084 Uiso 1 1 calc R . .
C3 C 0.1520(7) 0.4312(3) 0.0727(6) 0.0801(17) Uani 1 1 d . . .
H3A H 0.0750 0.4458 -0.0290 0.096 Uiso 1 1 calc R . .
H3B H 0.2610 0.4590 0.0844 0.096 Uiso 1 1 calc R . .
C4 C 0.0755(6) 0.4579(3) 0.1993(8) 0.0782(19) Uani 1 1 d . . .
H4A H 0.0607 0.5162 0.1958 0.094 Uiso 1 1 calc R . .
H4B H -0.0368 0.4329 0.1851 0.094 Uiso 1 1 calc R . .
C5 C 0.1360(8) 0.4671(3) 0.4720(9) 0.081(2) Uani 1 1 d . . .
H5A H 0.0122 0.4613 0.4544 0.098 Uiso 1 1 calc R . .
H5B H 0.1643 0.5243 0.4839 0.098 Uiso 1 1 calc R . .
C6 C 0.2271(7) 0.4236(4) 0.6137(7) 0.083(2) Uani 1 1 d . . .
H6A H 0.3490 0.4198 0.6197 0.099 Uiso 1 1 calc R . .
H6B H 0.2158 0.4523 0.7061 0.099 Uiso 1 1 calc R . .
C7 C 0.2573(5) 0.2889(6) 0.7130(4) 0.089(2) Uani 1 1 d . . .
H7A H 0.2554 0.3005 0.8201 0.106 Uiso 1 1 calc R . .
H7B H 0.3762 0.2913 0.7083 0.106 Uiso 1 1 calc R . .
C8 C 0.1843(7) 0.2080(5) 0.6652(6) 0.0825(19) Uani 1 1 d . . .
H8A H 0.2398 0.1679 0.7430 0.099 Uiso 1 1 calc R . .
H8B H 0.0613 0.2077 0.6554 0.099 Uiso 1 1 calc R . .
C9 C 0.1102(7) 0.1266(3) 0.4335(9) 0.079(2) Uani 1 1 d . . .
H9A H -0.0093 0.1335 0.4338 0.094 Uiso 1 1 calc R . .
H9B H 0.1506 0.0746 0.4811 0.094 Uiso 1 1 calc R . .
C10 C 0.1245(7) 0.1295(3) 0.2723(9) 0.079(2) Uani 1 1 d . . .
H10A H 0.2446 0.1253 0.2722 0.095 Uiso 1 1 calc R . .
H10B H 0.0609 0.0850 0.2111 0.095 Uiso 1 1 calc R . .
O1 O 0.0557(4) 0.20321(18) 0.2080(4) 0.0521(7) Uani 1 1 d . . .
O2 O 0.1807(3) 0.3454(2) 0.0775(3) 0.0558(8) Uani 1 1 d . . .
O3 O 0.1856(4) 0.43506(17) 0.3416(4) 0.0540(8) Uani 1 1 d . . .
O4 O 0.1558(4) 0.3459(2) 0.6085(3) 0.0567(8) Uani 1 1 d . . .
O5 O 0.2139(4) 0.19049(18) 0.5204(4) 0.0548(8) Uani 1 1 d . . .
Ni1 Ni 0.64551(5) 0.29751(2) 0.38852(4) 0.02363(11) Uani 1 1 d . . .
O6 O 0.4024(2) 0.3003(2) 0.4098(2) 0.0325(5) Uani 1 1 d D . .
H6C H 0.332(4) 0.3354(15) 0.378(4) 0.049 Uiso 1 1 d D . .
H6D H 0.351(4) 0.2617(13) 0.428(4) 0.049 Uiso 1 1 d D . .
O7 O 0.8834(2) 0.30454(17) 0.3554(2) 0.0277(5) Uani 1 1 d D . .
H7C H 0.960(3) 0.3213(17) 0.430(3) 0.042 Uiso 1 1 d D . .
H7D H 0.929(4) 0.2675(15) 0.320(4) 0.042 Uiso 1 1 d D . .
O8 O 0.5407(3) 0.32482(15) 0.1580(3) 0.0355(7) Uani 1 1 d D . .
H8C H 0.4373(13) 0.329(2) 0.124(4) 0.053 Uiso 1 1 d D . .
H8D H 0.582(4) 0.3607(17) 0.119(4) 0.053 Uiso 1 1 d D . .
O9 O 0.6808(3) 0.41553(14) 0.4589(3) 0.0341(6) Uani 1 1 d D . .
H9C H 0.633(4) 0.445(2) 0.387(3) 0.051 Uiso 1 1 d D . .
H9D H 0.645(5) 0.427(2) 0.533(2) 0.051 Uiso 1 1 d D . .
O10 O 0.7423(3) 0.26586(15) 0.6191(3) 0.0311(6) Uani 1 1 d D . .
H10C H 0.730(5) 0.2984(14) 0.685(3) 0.047 Uiso 1 1 d D . .
H10D H 0.713(5) 0.2227(10) 0.649(4) 0.047 Uiso 1 1 d D . .
O11 O 0.6330(4) 0.17809(14) 0.3344(3) 0.0359(6) Uani 1 1 d D . .
H11C H 0.605(5) 0.149(2) 0.396(3) 0.054 Uiso 1 1 d D . .
H11D H 0.594(5) 0.157(2) 0.2486(19) 0.054 Uiso 1 1 d D . .
N1 N 0.6579(4) 0.4267(2) 0.8633(3) 0.0368(7) Uani 1 1 d . . .
O12 O 0.6592(4) 0.35329(18) 0.8494(3) 0.0522(8) Uani 1 1 d . . .
O13 O 0.6266(5) 0.45489(18) 0.9816(3) 0.0629(9) Uani 1 1 d . . .
O14 O 0.6790(6) 0.4694(2) 0.7596(4) 0.0833(14) Uani 1 1 d . . .
N2 N 0.5474(4) 0.08125(18) 0.6772(4) 0.0407(8) Uani 1 1 d . . .
O15 O 0.5299(3) 0.07450(14) 0.5345(3) 0.0416(7) Uani 1 1 d . . .
O16 O 0.4688(4) 0.03545(15) 0.7426(3) 0.0506(8) Uani 1 1 d . . .
O17 O 0.6406(5) 0.1342(2) 0.7554(4) 0.0662(11) Uani 1 1 d . . .
H18C H 0.561(7) 0.122(3) -0.004(7) 0.099 Uiso 1 1 d D . .
H18D H 0.454(7) 0.0749(12) 0.039(6) 0.099 Uiso 1 1 d D . .
O18 O 0.4888(9) 0.1213(3) 0.0448(5) 0.0651(16) Uani 0.732(8) 1 d PD A 1
O18' O 0.609(2) 0.0957(9) 0.0789(15) 0.0651(16) Uani 0.268(8) 1 d P A 2

loop_
_atom_site_aniso_label
_atom_site_aniso_U_11
_atom_site_aniso_U_22
_atom_site_aniso_U_33
_atom_site_aniso_U_23
_atom_site_aniso_U_13
_atom_site_aniso_U_12
C1 0.050(3) 0.125(5) 0.064(3) -0.057(4) 0.027(3) -0.023(3)
C2 0.033(2) 0.139(5) 0.0354(19) -0.012(4) 0.0063(16) -0.005(4)
C3 0.055(3) 0.097(4) 0.087(4) 0.062(3) 0.017(3) 0.020(3)
C4 0.047(3) 0.057(3) 0.142(6) 0.044(4) 0.045(4) 0.026(3)
C5 0.047(4) 0.046(3) 0.175(7) -0.051(4) 0.069(4) -0.018(3)
C6 0.044(3) 0.117(5) 0.097(4) -0.077(4) 0.037(3) -0.031(3)
C7 0.026(2) 0.214(7) 0.0247(18) 0.005(4) 0.0058(16) 0.016(5)
C8 0.046(3) 0.139(5) 0.071(4) 0.061(4) 0.030(3) 0.020(4)
C9 0.038(3) 0.034(3) 0.162(6) 0.040(4) 0.026(4) 0.003(2)
C10 0.046(3) 0.035(3) 0.163(7) -0.024(3) 0.039(4) 0.002(3)
O1 0.0397(16) 0.0504(18) 0.072(2) -0.0197(15) 0.0257(14) -0.0005(14)
O2 0.0273(16) 0.102(2) 0.0357(15) 0.0091(15) 0.0054(12) 0.0040(16)
O3 0.0406(17) 0.0434(18) 0.084(2) -0.0012(16) 0.0276(16) 0.0062(15)
O4 0.0291(16) 0.089(2) 0.0538(18) -0.0285(17) 0.0151(14) -0.0141(16)
O5 0.0399(17) 0.058(2) 0.076(2) 0.0339(16) 0.0333(16) 0.0122(15)
Ni1 0.02156(19) 0.0261(2) 0.02427(18) 0.0010(2) 0.00812(13) -0.0003(2)
O6 0.0205(10) 0.0409(13) 0.0389(11) 0.0108(16) 0.0129(9) 0.0014(16)
O7 0.0202(10) 0.0327(14) 0.0332(11) -0.0065(13) 0.0122(8) -0.0003(14)
O8 0.0250(13) 0.0551(18) 0.0252(12) 0.0093(10) 0.0050(10) -0.0030(12)
O9 0.0413(16) 0.0298(14) 0.0351(14) -0.0001(12) 0.0170(12) 0.0027(12)
O10 0.0353(14) 0.0308(12) 0.0264(12) 0.0023(9) 0.0072(11) -0.0009(11)
O11 0.0528(17) 0.0251(13) 0.0321(13) -0.0023(11) 0.0158(13) -0.0048(12)
N1 0.0412(19) 0.040(2) 0.0268(16) 0.0021(14) 0.0060(14) -0.0079(16)
O12 0.062(2) 0.0431(18) 0.0508(17) 0.0054(13) 0.0152(15) 0.0092(15)
O13 0.104(3) 0.0539(19) 0.0371(16) -0.0014(14) 0.0299(17) 0.0034(19)
O14 0.156(4) 0.062(2) 0.0413(19) -0.0044(16) 0.043(2) -0.045(2)
N2 0.054(2) 0.0282(17) 0.0414(18) 0.0029(14) 0.0152(16) 0.0014(16)
O15 0.0569(18) 0.0386(14) 0.0344(14) 0.0061(11) 0.0212(13) 0.0032(13)
O16 0.083(2) 0.0386(15) 0.0405(15) -0.0018(12) 0.0338(15) -0.0186(15)
O17 0.095(3) 0.048(2) 0.0473(18) -0.0012(15) 0.0050(18) -0.037(2)
O18 0.099(5) 0.061(3) 0.037(2) -0.013(2) 0.022(3) -0.017(3)
O18' 0.099(5) 0.061(3) 0.037(2) -0.013(2) 0.022(3) -0.017(3)

loop_
_atom_type_symbol
_atom_type_description
_atom_type_scat_dispersion_real
_atom_type_scat_dispersion_imag
_atom_type_scat_source
C C 0.0033 0.0016 'International Tables Vol C Tables 4.2.6.8 and 6.1.1.4'
H H 0.0000 0.0000 'International Tables Vol C Tables 4.2.6.8 and 6.1.1.4'
N N 0.0061 0.0033 'International Tables Vol C Tables 4.2.6.8 and 6.1.1.4'
O O 0.0106 0.0060 'International Tables Vol C Tables 4.2.6.8 and 6.1.1.4'
Ni Ni 0.3393 1.1124 'International Tables Vol C Tables 4.2.6.8 and 6.1.1.4'

loop_
_geom_angle_atom_site_label_1
_geom_angle_atom_site_label_2
_geom_angle_atom_site_label_3
_geom_angle
_geom_angle_site_symmetry_1
_geom_angle_site_symmetry_3
_geom_angle_publ_flag
O1 C1 C2 109.3(4) . . no
O1 C1 H1A 109.8 . . no
C2 C1 H1A 109.8 . . no
O1 C1 H1B 109.8 . . no
C2 C1 H1B 109.8 . . no
H1A C1 H1B 108.3 . . no
O2 C2 C1 109.4(4) . . no
O2 C2 H2A 109.8 . . no
C1 C2 H2A 109.8 . . no
O2 C2 H2B 109.8 . . no
C1 C2 H2B 109.8 . . no
H2A C2 H2B 108.2 . . no
O2 C3 C4 111.6(4) . . no
O2 C3 H3A 109.3 . . no
C4 C3 H3A 109.3 . . no
O2 C3 H3B 109.3 . . no
C4 C3 H3B 109.3 . . no
H3A C3 H3B 108.0 . . no
O3 C4 C3 108.1(4) . . no
O3 C4 H4A 110.1 . . no
C3 C4 H4A 110.1 . . no
O3 C4 H4B 110.1 . . no
C3 C4 H4B 110.1 . . no
H4A C4 H4B 108.4 . . no
O3 C5 C6 109.0(4) . . no
O3 C5 H5A 109.9 . . no
C6 C5 H5A 109.9 . . no
O3 C5 H5B 109.9 . . no
C6 C5 H5B 109.9 . . no
H5A C5 H5B 108.3 . . no
O4 C6 C5 108.7(4) . . no
O4 C6 H6A 110.0 . . no
C5 C6 H6A 110.0 . . no
O4 C6 H6B 110.0 . . no
C5 C6 H6B 110.0 . . no
H6A C6 H6B 108.3 . . no
O4 C7 C8 107.7(4) . . no
O4 C7 H7A 110.2 . . no
C8 C7 H7A 110.2 . . no
O4 C7 H7B 110.2 . . no
C8 C7 H7B 110.2 . . no
H7A C7 H7B 108.5 . . no
O5 C8 C7 107.1(4) . . no
O5 C8 H8A 110.3 . . no
C7 C8 H8A 110.3 . . no
O5 C8 H8B 110.3 . . no
C7 C8 H8B 110.3 . . no
H8A C8 H8B 108.5 . . no
O5 C9 C10 107.9(4) . . no
O5 C9 H9A 110.1 . . no
C10 C9 H9A 110.1 . . no
O5 C9 H9B 110.1 . . no
C10 C9 H9B 110.1 . . no
H9A C9 H9B 108.4 . . no
O1 C10 C9 107.3(4) . . no
O1 C10 H10A 110.3 . . no
C9 C10 H10A 110.3 . . no
O1 C10 H10B 110.3 . . no
C9 C10 H10B 110.3 . . no
H10A C10 H10B 108.5 . . no
C10 O1 C1 114.0(4) . . no
C2 O2 C3 113.4(4) . . no
C4 O3 C5 112.6(4) . . no
C6 O4 C7 115.6(5) . . no
C8 O5 C9 115.0(5) . . no
O6 Ni1 O7 174.58(13) . . no
O6 Ni1 O11 93.34(13) . . no
O7 Ni1 O11 90.49(11) . . no
O6 Ni1 O8 86.81(9) . . no
O7 Ni1 O8 89.37(9) . . no
O11 Ni1 O8 89.97(10) . . no
O6 Ni1 O10 91.42(9) . . no
O7 Ni1 O10 92.54(9) . . no
O11 Ni1 O10 88.10(10) . . no
O8 Ni1 O10 177.30(11) . . no
O6 Ni1 O9 90.40(12) . . no
O7 Ni1 O9 86.08(10) . . no
O11 Ni1 O9 174.35(11) . . no
O8 Ni1 O9 94.47(10) . . no
O10 Ni1 O9 87.57(10) . . no
Ni1 O6 H6C 126(3) . . no
Ni1 O6 H6D 125(3) . . no
H6C O6 H6D 107.0(16) . . no
Ni1 O7 H7C 116(2) . . no
Ni1 O7 H7D 124(2) . . no
H7C O7 H7D 104.0(15) . . no
Ni1 O8 H8C 120(3) . . no
Ni1 O8 H8D 119(3) . . no
H8C O8 H8D 106.5(17) . . no
Ni1 O9 H9C 110(3) . . no
Ni1 O9 H9D 115(3) . . no
H9C O9 H9D 106.9(17) . . no
Ni1 O10 H10C 117(3) . . no
Ni1 O10 H10D 119(3) . . no
H10C O10 H10D 104.0(16) . . no
Ni1 O11 H11C 115(3) . . no
Ni1 O11 H11D 128(3) . . no
H11C O11 H11D 105.6(16) . . no
O14 N1 O12 119.9(3) . . no
O14 N1 O13 121.9(3) . . no
O12 N1 O13 118.0(3) . . no
O16 N2 O17 119.1(3) . . no
O16 N2 O15 119.8(3) . . no
O17 N2 O15 121.1(3) . . no
H18C O18 H18D 104.7(15) . . no
H18C O18' H18D 73(3) . . no

loop_
_geom_bond_atom_site_label_1
_geom_bond_atom_site_label_2
_geom_bond_distance
_geom_bond_site_symmetry_2
_geom_bond_publ_flag
C1 O1 1.443(6) . no
C1 C2 1.466(9) . no
C1 H1A 0.9800 . no
C1 H1B 0.9800 . no
C2 O2 1.401(6) . no
C2 H2A 0.9800 . no
C2 H2B 0.9800 . no
C3 O2 1.447(6) . no
C3 C4 1.501(8) . no
C3 H3A 0.9800 . no
C3 H3B 0.9800 . no
C4 O3 1.389(6) . no
C4 H4A 0.9800 . no
C4 H4B 0.9800 . no
C5 O3 1.436(6) . no
C5 C6 1.468(9) . no
C5 H5A 0.9800 . no
C5 H5B 0.9800 . no
C6 O4 1.416(7) . no
C6 H6A 0.9800 . no
C6 H6B 0.9800 . no
C7 O4 1.424(7) . no
C7 C8 1.489(9) . no
C7 H7A 0.9800 . no
C7 H7B 0.9800 . no
C8 O5 1.409(6) . no
C8 H8A 0.9800 . no
C8 H8B 0.9800 . no
C9 O5 1.444(7) . no
C9 C10 1.476(9) . no
C9 H9A 0.9800 . no
C9 H9B 0.9800 . no
C10 O1 1.406(6) . no
C10 H10A 0.9800 . no
C10 H10B 0.9800 . no
Ni1 O6 2.039(2) . no
Ni1 O7 2.040(2) . no
Ni1 O11 2.045(2) . no
Ni1 O8 2.048(2) . no
Ni1 O10 2.059(2) . no
Ni1 O9 2.061(2) . no
O6 H6C 0.812(10) . no
O6 H6D 0.808(10) . no
O7 H7C 0.820(10) . no
O7 H7D 0.824(10) . no
O8 H8C 0.814(10) . no
O8 H8D 0.813(10) . no
O9 H9C 0.813(10) . no
O9 H9D 0.816(10) . no
O10 H10C 0.823(10) . no
O10 H10D 0.826(10) . no
O11 H11C 0.816(10) . no
O11 H11D 0.820(10) . no
N1 O14 1.217(4) . no
N1 O12 1.231(4) . no
N1 O13 1.245(4) . no
N2 O16 1.241(4) . no
N2 O17 1.244(4) . no
N2 O15 1.247(4) . no
O18 H18C 0.823(7) . no
O18 H18D 0.821(7) . no
O18' H18C 0.85(7) . no
O18' H18D 1.26(5) . no

loop_
_geom_hbond_atom_site_label_D
_geom_hbond_atom_site_label_H
_geom_hbond_atom_site_label_A
_geom_hbond_distance_DH
_geom_hbond_distance_HA
_geom_hbond_distance_DA
_geom_hbond_angle_DHA
_geom_hbond_site_symmetry_A
O6 H6C O3 0.812(10) 2.019(13) 2.817(4) 168(4) .
O6 H6D O5 0.808(10) 1.960(16) 2.742(4) 163(4) .
O7 H7C O4 0.820(10) 1.964(12) 2.777(3) 172(3) 1_655
O7 H7D O1 0.824(10) 1.947(14) 2.751(4) 165(4) 1_655
O8 H8C O2 0.814(10) 2.031(12) 2.836(4) 170(4) .
O8 H8D O13 0.813(10) 2.082(14) 2.878(4) 166(3) 1_554
O9 H9C O16 0.813(10) 1.945(15) 2.739(3) 165(4) 2_656
O9 H9D O14 0.816(10) 2.09(2) 2.835(4) 153(4) .
O10 H10C O12 0.823(10) 1.952(15) 2.753(4) 164(3) .
O10 H10D O17 0.826(10) 1.932(13) 2.747(4) 169(3) .
O11 H11C O15 0.816(10) 1.961(11) 2.777(3) 177(3) .
O11 H11D O18 0.820(10) 1.881(12) 2.696(5) 173(4) .

loop_
_geom_torsion_atom_site_label_1
_geom_torsion_atom_site_label_2
_geom_torsion_atom_site_label_3
_geom_torsion_atom_site_label_4
_geom_torsion
_geom_torsion_site_symmetry_1
_geom_torsion_site_symmetry_2
_geom_torsion_site_symmetry_3
_geom_torsion_site_symmetry_4
_geom_torsion_publ_flag
O1 C1 C2 O2 78.4(4) . . . . no
O2 C3 C4 O3 57.9(6) . . . . no
O3 C5 C6 O4 -72.7(5) . . . . no
O4 C7 C8 O5 68.3(4) . . . . no
O5 C9 C10 O1 -63.1(6) . . . . no
C9 C10 O1 C1 178.4(4) . . . . no
C2 C1 O1 C10 -165.3(4) . . . . no
C1 C2 O2 C3 -167.5(4) . . . . no
C4 C3 O2 C2 79.7(5) . . . . no
C3 C4 O3 C5 172.1(4) . . . . no
C6 C5 O3 C4 164.6(4) . . . . no
C5 C6 O4 C7 163.3(4) . . . . no
C8 C7 O4 C6 -166.5(4) . . . . no
C7 C8 O5 C9 -162.4(4) . . . . no
C10 C9 O5 C8 166.0(5) . . . . no
